data_4132571
loop_
_publ_author_name
'Merchant, Rohan R.'
'Oberg, Kevin M.'
'Lin, Yutong'
'Novak, Alexander J. E.'
'Felding, Jakob'
'Baran, Phil S.'

_publ_section_title
;
 Divergent Synthesis of Pyrone Diterpenes via Radical Cross Coupling.
;
_journal_issue 24
_journal_name_full 'Journal of the American Chemical Society'
_journal_page_first 7462
_journal_page_last 7465
_journal_paper_doi 10.1021/jacs.8b04891
_journal_volume 140
_journal_year 2018
_chemical_formula_moiety 'C16 H26 O2'
_chemical_formula_sum 'C16 H26 O2'
_chemical_formula_weight 250.37
_space_group_crystal_system monoclinic
_space_group_IT_number 14
_space_group_name_Hall '-P 2ybc'
_space_group_name_H-M_alt 'P 1 21/c 1'
_atom_sites_solution_hydrogens mixed
_atom_sites_solution_primary direct
_audit_creation_date 2015-05-04
_audit_creation_method
;
Olex2 1.2-beta
(compiled 2015.01.26 svn.r3150 for OlexSys, GUI svn.r4998)
;
_cell_angle_alpha 90
_cell_angle_beta 96.356(3)
_cell_angle_gamma 90
_cell_formula_units_Z 4
_cell_length_a 17.2768(12)
_cell_length_b 7.2505(5)
_cell_length_c 11.1446(8)
_cell_measurement_reflns_used 1831
_cell_measurement_temperature 100
_cell_measurement_theta_max 28.337
_cell_measurement_theta_min 3.050
_cell_volume 1387.45(17)
_computing_cell_refinement 'SAINT v8.34A (Bruker, 2013)'
_computing_data_collection 'APEX2 v2013.6-2 (Bruker, 2013)'
_computing_data_reduction 'SAINT v8.34A (Bruker, 2013)'
_computing_molecular_graphics 'Olex2 (Dolomanov et al., 2009)'
_computing_publication_material 'Olex2 (Dolomanov et al., 2009)'
_computing_structure_refinement 'ShelXL (Sheldrick, 2008)'
_computing_structure_solution 'XT (Sheldrick, 2008)'
_diffrn_ambient_temperature 100
_diffrn_detector 'Bruker APEX CCD'
_diffrn_detector_area_resol_mean 8.0
_diffrn_detector_type 'CCD Area Detector'
_diffrn_measured_fraction_theta_full 0.994
_diffrn_measured_fraction_theta_max 0.987
_diffrn_measurement_device 'Kappa Four-Circle Diffractometer'
_diffrn_measurement_device_type 'Bruker X8 APEX'
_diffrn_measurement_method '\f and \w scans'
_diffrn_radiation_monochromator graphite
_diffrn_radiation_probe x-ray
_diffrn_radiation_type MoK\a
_diffrn_radiation_wavelength 0.71073
_diffrn_reflns_av_R_equivalents 0.0378
_diffrn_reflns_av_unetI/netI 0.0646
_diffrn_reflns_Laue_measured_fraction_full 0.994
_diffrn_reflns_Laue_measured_fraction_max 0.987
_diffrn_reflns_limit_h_max 19
_diffrn_reflns_limit_h_min -22
_diffrn_reflns_limit_k_max 9
_diffrn_reflns_limit_k_min -9
_diffrn_reflns_limit_l_max 14
_diffrn_reflns_limit_l_min -13
_diffrn_reflns_number 6789
_diffrn_reflns_point_group_measured_fraction_full 0.994
_diffrn_reflns_point_group_measured_fraction_max 0.987
_diffrn_reflns_theta_full 25.242
_diffrn_reflns_theta_max 28.337
_diffrn_reflns_theta_min 2.372
_diffrn_source 'sealed tube'
_diffrn_source_type fine-focus
_diffrn_standards_number 0
_exptl_absorpt_coefficient_mu 0.076
_exptl_absorpt_correction_T_max 0.2627
_exptl_absorpt_correction_T_min 0.2196
_exptl_absorpt_correction_type multi-scan
_exptl_absorpt_process_details
;
SADABS-2014/4 (Bruker,2014/4) was used for absorption correction.
wR2(int) was 0.0493 before and 0.0438 after correction.
The Ratio of minimum to maximum transmission is 0.8359.
The \l/2 correction factor is 0.00150.
;
_exptl_crystal_colour colourless
_exptl_crystal_density_diffrn 1.199
_exptl_crystal_description plate
_exptl_crystal_F_000 552
_exptl_crystal_size_max 0.34
_exptl_crystal_size_mid 0.3
_exptl_crystal_size_min 0.09
_refine_diff_density_max 0.341
_refine_diff_density_min -0.242
_refine_diff_density_rms 0.054
_refine_ls_extinction_method none
_refine_ls_goodness_of_fit_ref 1.019
_refine_ls_hydrogen_treatment mixed
_refine_ls_matrix_type full
_refine_ls_number_parameters 168
_refine_ls_number_reflns 3421
_refine_ls_number_restraints 0
_refine_ls_restrained_S_all 1.019
_refine_ls_R_factor_all 0.0803
_refine_ls_R_factor_gt 0.0496
_refine_ls_shift/su_max 0.001
_refine_ls_shift/su_mean 0.000
_refine_ls_structure_factor_coef Fsqd
_refine_ls_weighting_details 'w=1/[\s^2^(Fo^2^)+(0.0564P)^2^+0.1469P] where P=(Fo^2^+2Fc^2^)/3'
_refine_ls_weighting_scheme calc
_refine_ls_wR_factor_gt 0.1101
_refine_ls_wR_factor_ref 0.1254
_reflns_Friedel_coverage 0.000
_reflns_number_gt 2401
_reflns_number_total 3421
_reflns_threshold_expression 'I > 2\s(I)'
_cod_data_source_file ja8b04891_si_001.cif
_cod_data_source_block baran512
_cod_depositor_comments
;
The following automatic conversions were performed:

data item '_diffrn_radiation_probe' value 'X-ray' was changed to
'x-ray' in accordance with the
/home/saulius/struct/COD-crude-data/automatic-downloads/DataCite-retrospective/ACS/depositions/lib/dictionaries/cif_core.dic
dictionary named 'cif_core.dic' version 2.4.2 last updated on
2011-04-26.

Automatic conversion script
Id: cif_fix_values 6909 2019-04-08 15:41:33Z antanas 
;
_cod_database_code 4132571
_shelxl_version_number 2014-3
_shelx_space_group_comment
;
The symmetry employed for this shelxl refinement is uniquely defined
by the following loop, which should always be used as a source of
symmetry information in preference to the above space-group names.
They are only intended as comments.
;
_shelx_estimated_absorpt_t_max 0.993
_shelx_estimated_absorpt_t_min 0.974
_olex2_refinement_description
;
1. Fixed Uiso
 At 1.2 times of:
  All C(H) groups, All C(H,H) groups
 At 1.5 times of:
  All C(H,H,H) groups, All O(H) groups
2.a Ternary CH refined with riding coordinates:
 C2(H2), C5(H5), C9(H9)
2.b Secondary CH2 refined with riding coordinates:
 C1(H1A,H1B), C3(H3A,H3B), C6(H6A,H6B), C7(H7A,H7B), C8(H8A,H8B), C11(H11A,
 H11B), C12(H12A,H12B)
2.c X=CH2 refined with riding coordinates:
 C15(H15A,H15B)
2.d Idealised Me refined as rotating group:
 C13(H13A,H13B,H13C), C16(H16A,H16B,H16C)
;
_olex2_submission_special_instructions 'No special instructions were received'

loop_
_space_group_symop_operation_xyz
'x, y, z'
'-x, y+1/2, -z+1/2'
'-x, -y, -z'
'x, -y-1/2, z-1/2'

loop_
_atom_site_label
_atom_site_type_symbol
_atom_site_fract_x
_atom_site_fract_y
_atom_site_fract_z
_atom_site_U_iso_or_equiv
_atom_site_adp_type
_atom_site_occupancy
_atom_site_site_symmetry_order
_atom_site_calc_flag
_atom_site_refinement_flags_posn
O1 O -0.01122(7) 0.22734(16) 1.03277(10) 0.0179(3) Uani 1 1 d .
H1 H -0.0236(11) 0.334(3) 1.0519(17) 0.027 Uiso 1 1 d R
O2 O 0.06789(6) 0.46541(14) 0.86173(9) 0.0136(2) Uani 1 1 d .
C1 C -0.02161(9) 0.2202(2) 0.90434(13) 0.0158(3) Uani 1 1 d .
H1A H -0.0631 0.3044 0.8751 0.019 Uiso 1 1 calc R
H1B H -0.0380 0.0967 0.8795 0.019 Uiso 1 1 calc R
C2 C 0.05028(9) 0.2687(2) 0.84595(13) 0.0133(3) Uani 1 1 d .
H2 H 0.0398 0.2438 0.7593 0.016 Uiso 1 1 calc R
C3 C 0.12639(9) 0.1659(2) 0.89434(13) 0.0133(3) Uani 1 1 d .
H3A H 0.1178 0.0865 0.9617 0.016 Uiso 1 1 calc R
H3B H 0.1455 0.0919 0.8314 0.016 Uiso 1 1 calc R
C4 C 0.18428(9) 0.32195(19) 0.93504(13) 0.0112(3) Uani 1 1 d .
C5 C 0.26896(9) 0.29212(19) 0.90880(13) 0.0116(3) Uani 1 1 d .
H5 H 0.2651 0.2535 0.8241 0.014 Uiso 1 1 calc R
C6 C 0.31121(9) 0.1333(2) 0.97935(14) 0.0160(3) Uani 1 1 d .
H6A H 0.3209 0.1663 1.0640 0.019 Uiso 1 1 calc R
H6B H 0.2785 0.0241 0.9728 0.019 Uiso 1 1 calc R
C7 C 0.38837(10) 0.0914(2) 0.93019(15) 0.0192(4) Uani 1 1 d .
H7A H 0.3782 0.0431 0.8488 0.023 Uiso 1 1 calc R
H7B H 0.4162 -0.0023 0.9799 0.023 Uiso 1 1 calc R
C8 C 0.43886(9) 0.2644(2) 0.92896(14) 0.0187(4) Uani 1 1 d .
H8A H 0.4563 0.3003 1.0114 0.022 Uiso 1 1 calc R
H8B H 0.4846 0.2367 0.8890 0.022 Uiso 1 1 calc R
C9 C 0.14957(9) 0.47329(19) 0.85029(13) 0.0117(3) Uani 1 1 d .
H9 H 0.1561 0.4333 0.7680 0.014 Uiso 1 1 calc R
C10 C 0.31886(9) 0.4744(2) 0.91458(13) 0.0138(3) Uani 1 1 d .
C11 C 0.27364(9) 0.6256(2) 0.83859(14) 0.0173(3) Uani 1 1 d .
H11A H 0.3021 0.7407 0.8503 0.021 Uiso 1 1 calc R
H11B H 0.2720 0.5929 0.7540 0.021 Uiso 1 1 calc R
C12 C 0.18956(9) 0.6574(2) 0.86838(14) 0.0169(3) Uani 1 1 d .
H12A H 0.1894 0.6988 0.9511 0.020 Uiso 1 1 calc R
H12B H 0.1636 0.7492 0.8149 0.020 Uiso 1 1 calc R
C13 C 0.34155(10) 0.5517(2) 1.04373(14) 0.0199(4) Uani 1 1 d .
H13A H 0.3540 0.4513 1.0987 0.030 Uiso 1 1 calc GR
H13B H 0.2986 0.6204 1.0688 0.030 Uiso 1 1 calc GR
H13C H 0.3860 0.6311 1.0435 0.030 Uiso 1 1 calc GR
C14 C 0.39532(9) 0.4228(2) 0.86498(14) 0.0165(3) Uani 1 1 d .
C15 C 0.42340(10) 0.5073(2) 0.77334(15) 0.0234(4) Uani 1 1 d .
H15A H 0.4703 0.4689 0.7481 0.028 Uiso 1 1 calc R
H15B H 0.3961 0.6048 0.7344 0.028 Uiso 1 1 calc R
C16 C 0.17579(9) 0.3648(2) 1.06776(13) 0.0155(3) Uani 1 1 d .
H16A H 0.1986 0.4829 1.0886 0.023 Uiso 1 1 calc GR
H16B H 0.2019 0.2715 1.1182 0.023 Uiso 1 1 calc GR
H16C H 0.1216 0.3669 1.0795 0.023 Uiso 1 1 calc GR

loop_
_atom_site_aniso_label
_atom_site_aniso_U_11
_atom_site_aniso_U_22
_atom_site_aniso_U_33
_atom_site_aniso_U_23
_atom_site_aniso_U_13
_atom_site_aniso_U_12
O1 0.0207(6) 0.0156(6) 0.0185(6) -0.0021(4) 0.0072(5) 0.0021(5)
O2 0.0127(6) 0.0104(5) 0.0180(5) -0.0008(4) 0.0028(4) 0.0009(5)
C1 0.0120(8) 0.0159(8) 0.0195(8) -0.0024(6) 0.0020(6) 0.0020(7)
C2 0.0140(8) 0.0109(7) 0.0150(7) -0.0035(6) 0.0013(6) 0.0000(6)
C3 0.0129(8) 0.0111(7) 0.0167(7) -0.0012(6) 0.0050(6) 0.0006(6)
C4 0.0118(8) 0.0101(7) 0.0121(7) 0.0007(5) 0.0028(6) 0.0003(6)
C5 0.0120(8) 0.0107(7) 0.0121(7) -0.0005(5) 0.0019(6) -0.0009(6)
C6 0.0149(8) 0.0140(7) 0.0195(8) 0.0033(6) 0.0028(6) 0.0005(7)
C7 0.0139(8) 0.0174(8) 0.0263(9) 0.0032(6) 0.0023(7) 0.0039(7)
C8 0.0112(8) 0.0229(9) 0.0220(8) -0.0023(7) 0.0027(6) 0.0006(7)
C9 0.0136(8) 0.0099(7) 0.0119(7) 0.0001(5) 0.0029(6) 0.0009(6)
C10 0.0141(8) 0.0134(7) 0.0142(7) -0.0023(6) 0.0028(6) -0.0036(7)
C11 0.0201(9) 0.0109(7) 0.0217(8) 0.0003(6) 0.0053(7) -0.0042(7)
C12 0.0194(9) 0.0105(7) 0.0210(8) 0.0013(6) 0.0028(7) 0.0013(7)
C13 0.0179(8) 0.0227(9) 0.0194(8) -0.0080(6) 0.0028(6) -0.0053(7)
C14 0.0151(8) 0.0164(8) 0.0182(8) -0.0040(6) 0.0030(6) -0.0062(7)
C15 0.0177(9) 0.0263(9) 0.0277(9) 0.0017(7) 0.0091(7) -0.0006(8)
C16 0.0131(8) 0.0212(8) 0.0126(7) -0.0004(6) 0.0030(6) -0.0007(7)

loop_
_atom_type_symbol
_atom_type_description
_atom_type_scat_dispersion_real
_atom_type_scat_dispersion_imag
_atom_type_scat_source
C C 0.0033 0.0016 'International Tables Vol C Tables 4.2.6.8 and 6.1.1.4'
H H 0.0000 0.0000 'International Tables Vol C Tables 4.2.6.8 and 6.1.1.4'
O O 0.0106 0.0060 'International Tables Vol C Tables 4.2.6.8 and 6.1.1.4'

loop_
_geom_angle_atom_site_label_1
_geom_angle_atom_site_label_2
_geom_angle_atom_site_label_3
_geom_angle
C1 O1 H1 106.4(13)
C9 O2 C2 102.81(10)
O1 C1 H1A 108.7
O1 C1 H1B 108.7
O1 C1 C2 114.05(12)
H1A C1 H1B 107.6
C2 C1 H1A 108.7
C2 C1 H1B 108.7
O2 C2 C1 110.23(12)
O2 C2 H2 108.1
O2 C2 C3 105.58(11)
C1 C2 H2 108.1
C1 C2 C3 116.38(12)
C3 C2 H2 108.1
C2 C3 H3A 110.9
C2 C3 H3B 110.9
H3A C3 H3B 108.9
C4 C3 C2 104.25(11)
C4 C3 H3A 110.9
C4 C3 H3B 110.9
C5 C4 C3 116.08(12)
C9 C4 C3 98.48(12)
C9 C4 C5 107.46(11)
C9 C4 C16 112.20(12)
C16 C4 C3 107.68(12)
C16 C4 C5 113.96(12)
C4 C5 H5 104.9
C4 C5 C10 113.69(12)
C6 C5 C4 114.64(12)
C6 C5 H5 104.9
C6 C5 C10 112.46(12)
C10 C5 H5 104.9
C5 C6 H6A 109.5
C5 C6 H6B 109.5
H6A C6 H6B 108.1
C7 C6 C5 110.52(12)
C7 C6 H6A 109.5
C7 C6 H6B 109.5
C6 C7 H7A 109.4
C6 C7 H7B 109.4
C6 C7 C8 111.20(13)
H7A C7 H7B 108.0
C8 C7 H7A 109.4
C8 C7 H7B 109.4
C7 C8 H8A 109.2
C7 C8 H8B 109.2
H8A C8 H8B 107.9
C14 C8 C7 111.96(13)
C14 C8 H8A 109.2
C14 C8 H8B 109.2
O2 C9 C4 103.87(11)
O2 C9 H9 106.8
O2 C9 C12 117.74(12)
C4 C9 H9 106.8
C12 C9 C4 114.28(13)
C12 C9 H9 106.8
C11 C10 C5 109.39(12)
C11 C10 C13 108.21(12)
C13 C10 C5 114.91(12)
C14 C10 C5 105.65(11)
C14 C10 C11 112.29(12)
C14 C10 C13 106.43(13)
C10 C11 H11A 108.6
C10 C11 H11B 108.6
H11A C11 H11B 107.5
C12 C11 C10 114.79(12)
C12 C11 H11A 108.6
C12 C11 H11B 108.6
C9 C12 C11 105.54(12)
C9 C12 H12A 110.6
C9 C12 H12B 110.6
C11 C12 H12A 110.6
C11 C12 H12B 110.6
H12A C12 H12B 108.8
C10 C13 H13A 109.5
C10 C13 H13B 109.5
C10 C13 H13C 109.5
H13A C13 H13B 109.5
H13A C13 H13C 109.5
H13B C13 H13C 109.5
C8 C14 C10 114.82(13)
C15 C14 C8 120.62(15)
C15 C14 C10 124.56(15)
C14 C15 H15A 120.0
C14 C15 H15B 120.0
H15A C15 H15B 120.0
C4 C16 H16A 109.5
C4 C16 H16B 109.5
C4 C16 H16C 109.5
H16A C16 H16B 109.5
H16A C16 H16C 109.5
H16B C16 H16C 109.5

loop_
_geom_bond_atom_site_label_1
_geom_bond_atom_site_label_2
_geom_bond_distance
O1 H1 0.84(2)
O1 C1 1.4236(18)
O2 C2 1.4648(17)
O2 C9 1.4320(18)
C1 H1A 0.9700
C1 H1B 0.9700
C1 C2 1.506(2)
C2 H2 0.9800
C2 C3 1.555(2)
C3 H3A 0.9700
C3 H3B 0.9700
C3 C4 1.544(2)
C4 C5 1.539(2)
C4 C9 1.527(2)
C4 C16 1.5342(19)
C5 H5 0.9800
C5 C6 1.533(2)
C5 C10 1.575(2)
C6 H6A 0.9700
C6 H6B 0.9700
C6 C7 1.527(2)
C7 H7A 0.9700
C7 H7B 0.9700
C7 C8 1.529(2)
C8 H8A 0.9700
C8 H8B 0.9700
C8 C14 1.508(2)
C9 H9 0.9800
C9 C12 1.506(2)
C10 C11 1.544(2)
C10 C13 1.554(2)
C10 C14 1.534(2)
C11 H11A 0.9700
C11 H11B 0.9700
C11 C12 1.543(2)
C12 H12A 0.9700
C12 H12B 0.9700
C13 H13A 0.9600
C13 H13B 0.9600
C13 H13C 0.9600
C14 C15 1.328(2)
C15 H15A 0.9300
C15 H15B 0.9300
C16 H16A 0.9600
C16 H16B 0.9600
C16 H16C 0.9600

loop_
_geom_torsion_atom_site_label_1
_geom_torsion_atom_site_label_2
_geom_torsion_atom_site_label_3
_geom_torsion_atom_site_label_4
_geom_torsion
O1 C1 C2 O2 -69.61(15)
O1 C1 C2 C3 50.54(17)
O2 C2 C3 C4 -0.39(14)
O2 C9 C12 C11 -174.73(12)
C1 C2 C3 C4 -123.01(13)
C2 O2 C9 C4 -49.36(13)
C2 O2 C9 C12 -176.82(12)
C2 C3 C4 C5 -141.22(12)
C2 C3 C4 C9 -26.96(13)
C2 C3 C4 C16 89.69(13)
C3 C4 C5 C6 -66.40(16)
C3 C4 C5 C10 162.29(12)
C3 C4 C9 O2 47.32(13)
C3 C4 C9 C12 176.91(12)
C4 C5 C6 C7 169.25(12)
C4 C5 C10 C11 -49.32(15)
C4 C5 C10 C13 72.60(16)
C4 C5 C10 C14 -170.40(12)
C4 C9 C12 C11 62.98(16)
C5 C4 C9 O2 168.18(11)
C5 C4 C9 C12 -62.23(15)
C5 C6 C7 C8 54.42(17)
C5 C10 C11 C12 51.82(16)
C5 C10 C14 C8 -55.83(16)
C5 C10 C14 C15 124.34(16)
C6 C5 C10 C11 178.31(12)
C6 C5 C10 C13 -59.77(17)
C6 C5 C10 C14 57.23(15)
C6 C7 C8 C14 -52.47(18)
C7 C8 C14 C10 55.64(17)
C7 C8 C14 C15 -124.53(17)
C9 O2 C2 C1 156.48(11)
C9 O2 C2 C3 30.01(13)
C9 C4 C5 C6 -175.44(12)
C9 C4 C5 C10 53.25(15)
C10 C5 C6 C7 -58.85(16)
C10 C11 C12 C9 -57.38(16)
C11 C10 C14 C8 -175.01(12)
C11 C10 C14 C15 5.2(2)
C13 C10 C11 C12 -74.05(16)
C13 C10 C14 C8 66.76(16)
C13 C10 C14 C15 -113.06(17)
C14 C10 C11 C12 168.79(12)
C16 C4 C5 C6 59.58(16)
C16 C4 C5 C10 -71.73(15)
C16 C4 C9 O2 -65.79(14)
C16 C4 C9 C12 63.80(17)
